data_4086308
loop_
_publ_author_name
'Mukhopadhyay, Sujay'
'Gupta, Rakesh Kumar'
'Paitandi, Rajendra Prasad'
'Rana, Nishant Kumar'
'Sharma, Gunjan'
'Koch, Biplob'
'Rana, Love Karan'
'Hundal, Maninder Singh'
'Pandey, Daya Shankar'

_publ_section_title
;
 Synthesis, Structure, DNA/Protein Binding, and Anticancer Activity of
 Some Half-Sandwich Cyclometalated Rh(III) and Ir(III) Complexes
;
_journal_issue 18
_journal_name_full Organometallics
_journal_page_first 4491
_journal_paper_doi 10.1021/acs.organomet.5b00475
_journal_volume 34
_journal_year 2015
_chemical_formula_moiety 'C27 H32 Cl N2 O2 Rh'
_chemical_formula_sum 'C27 H32 Cl N2 O2 Rh'
_chemical_formula_weight 554.91
_chemical_name_systematic
; 
 ? 
;
_space_group_IT_number 2
_symmetry_cell_setting triclinic
_symmetry_space_group_name_Hall '-P 1'
_symmetry_space_group_name_H-M 'P -1'
_atom_sites_solution_hydrogens geom
_atom_sites_solution_primary direct
_atom_sites_solution_secondary difmap
_audit_creation_method SHELXL-97
_cell_angle_alpha 100.444(12)
_cell_angle_beta 98.346(12)
_cell_angle_gamma 98.460(12)
_cell_formula_units_Z 2
_cell_length_a 8.337(2)
_cell_length_b 12.012(4)
_cell_length_c 13.615(4)
_cell_measurement_reflns_used 9862
_cell_measurement_temperature 296(2)
_cell_measurement_theta_max 27.60
_cell_measurement_theta_min 2.57
_cell_volume 1305.4(7)
_computing_cell_refinement 'Bruker SAINT'
_computing_data_collection 'Bruker APEX2'
_computing_data_reduction 'Bruker SAINT'
_computing_molecular_graphics 'Bruker SHELXTL'
_computing_publication_material 'Bruker SHELXTL'
_computing_structure_refinement 'SHELXL-97 (Sheldrick, 2008)'
_computing_structure_solution 'Sir-92 (Altomare et al., 1993)'
_diffrn_ambient_temperature 296(2)
_diffrn_measured_fraction_theta_full 0.986
_diffrn_measured_fraction_theta_max 0.986
_diffrn_measurement_device_type 'Bruker APEX-II CCD'
_diffrn_measurement_method '\f and \w scans'
_diffrn_radiation_monochromator graphite
_diffrn_radiation_source 'fine-focus sealed tube'
_diffrn_radiation_type MoK\a
_diffrn_radiation_wavelength 0.71073
_diffrn_reflns_av_R_equivalents 0.0334
_diffrn_reflns_av_sigmaI/netI 0.0274
_diffrn_reflns_limit_h_max 10
_diffrn_reflns_limit_h_min -10
_diffrn_reflns_limit_k_max 15
_diffrn_reflns_limit_k_min -15
_diffrn_reflns_limit_l_max 17
_diffrn_reflns_limit_l_min -17
_diffrn_reflns_number 21828
_diffrn_reflns_theta_full 27.76
_diffrn_reflns_theta_max 27.76
_diffrn_reflns_theta_min 1.55
_exptl_absorpt_coefficient_mu 0.782
_exptl_absorpt_correction_T_max 0.7456
_exptl_absorpt_correction_T_min 0.6760
_exptl_absorpt_correction_type multi-scan
_exptl_absorpt_process_details 'SADABS-2008/1 - Bruker AXS area detector scaling and absorption correction'
_exptl_crystal_colour colorless
_exptl_crystal_density_diffrn 1.412
_exptl_crystal_density_method 'not measured'
_exptl_crystal_description Rectangular
_exptl_crystal_F_000 572
_exptl_crystal_size_max 0.14
_exptl_crystal_size_mid 0.09
_exptl_crystal_size_min 0.05
_refine_diff_density_max 0.747
_refine_diff_density_min -0.494
_refine_diff_density_rms 0.063
_refine_ls_extinction_method none
_refine_ls_goodness_of_fit_ref 0.836
_refine_ls_hydrogen_treatment none
_refine_ls_matrix_type full
_refine_ls_number_parameters 305
_refine_ls_number_reflns 6145
_refine_ls_number_restraints 0
_refine_ls_restrained_S_all 0.836
_refine_ls_R_factor_all 0.0329
_refine_ls_R_factor_gt 0.0289
_refine_ls_shift/su_max 0.002
_refine_ls_shift/su_mean 0.000
_refine_ls_structure_factor_coef Fsqd
_refine_ls_weighting_details 'calc w=1/[\s^2^(Fo^2^)+(0.0661P)^2^+0.9045P] where P=(Fo^2^+2Fc^2^)/3'
_refine_ls_weighting_scheme calc
_refine_ls_wR_factor_gt 0.0825
_refine_ls_wR_factor_ref 0.0876
_reflns_number_gt 5507
_reflns_number_total 6145
_reflns_threshold_expression >2sigma(I)
_cod_data_source_file om5b00475_si_002.cif
_cod_data_source_block 2
_cod_depositor_comments
;
The following automatic conversions were performed:

'_symmetry_cell_setting' value 'Triclinic' changed to 'triclinic'
according to
/usr/data/users/saulius/crontab/automatic-downloads/current/ACS/lib/dictionaries/cif_core.dic
dictionary named 'cif_core.dic' version 2.4.2 from 2011-04-26.

'_exptl_absorpt_correction_type' value 'Multi-scan' changed to
'multi-scan' according to
/usr/data/users/saulius/crontab/automatic-downloads/current/ACS/lib/dictionaries/cif_core.dic
dictionary named 'cif_core.dic' version 2.4.2 from 2011-04-26.

Automatic conversion script
Id: cif_fix_values 3271 2015-04-21 07:52:19Z andrius 
;
_cod_database_code 4086308

loop_
_symmetry_equiv_pos_as_xyz
'x, y, z'
'-x, -y, -z'

loop_
_atom_site_label
_atom_site_type_symbol
_atom_site_fract_x
_atom_site_fract_y
_atom_site_fract_z
_atom_site_U_iso_or_equiv
_atom_site_adp_type
_atom_site_occupancy
_atom_site_symmetry_multiplicity
_atom_site_calc_flag
_atom_site_refinement_flags
C1 C 0.5750(4) 1.1152(3) 0.8070(2) 0.0741(9) Uani 1 1 d .
C2 C 0.6147(4) 1.0054(3) 0.7930(2) 0.0661(7) Uani 1 1 d .
H2 H 0.6050 0.9614 0.8422 0.079 Uiso 1 1 calc R
C3 C 0.6692(3) 0.9626(2) 0.70379(17) 0.0456(5) Uani 1 1 d .
C4 C 0.6722(3) 1.0321(2) 0.63149(19) 0.0488(5) Uani 1 1 d .
C5 C 0.6288(4) 1.1415(3) 0.6474(2) 0.0654(8) Uani 1 1 d .
H5 H 0.6309 1.1848 0.5973 0.078 Uiso 1 1 calc R
C6 C 0.5830(4) 1.1843(3) 0.7383(3) 0.0776(10) Uani 1 1 d .
H6 H 0.5583 1.2579 0.7521 0.093 Uiso 1 1 calc R
C7 C 0.7128(3) 0.9783(2) 0.53648(18) 0.0468(5) Uani 1 1 d .
H7 H 0.7140 1.0153 0.4822 0.056 Uiso 1 1 calc R
C8 C 0.7809(3) 0.8143(2) 0.43814(15) 0.0409(4) Uani 1 1 d .
C9 C 0.7138(3) 0.6989(2) 0.40567(17) 0.0460(5) Uani 1 1 d .
H9 H 0.6481 0.6622 0.4442 0.055 Uiso 1 1 calc R
C10 C 0.7443(3) 0.6375(2) 0.31551(18) 0.0501(5) Uani 1 1 d .
H10 H 0.6975 0.5600 0.2944 0.060 Uiso 1 1 calc R
C11 C 0.8422(3) 0.6884(2) 0.25645(18) 0.0498(5) Uani 1 1 d .
C12 C 0.9107(4) 0.8040(3) 0.29098(19) 0.0589(7) Uani 1 1 d .
H12 H 0.9785 0.8403 0.2533 0.071 Uiso 1 1 calc R
C13 C 0.8802(3) 0.8668(2) 0.38075(19) 0.0554(6) Uani 1 1 d .
H13 H 0.9268 0.9444 0.4021 0.067 Uiso 1 1 calc R
C14 C 0.8814(4) 0.6174(3) 0.1592(2) 0.0607(7) Uani 1 1 d .
C15 C 0.9430(7) 0.6970(4) 0.0902(3) 0.1092(16) Uani 1 1 d .
H15A H 0.8593 0.7400 0.0712 0.164 Uiso 1 1 calc R
H15B H 0.9669 0.6515 0.0303 0.164 Uiso 1 1 calc R
H15C H 1.0410 0.7491 0.1261 0.164 Uiso 1 1 calc R
C16 C 1.0136(8) 0.5538(6) 0.1889(4) 0.157(3) Uani 1 1 d .
H16A H 1.0890 0.6001 0.2469 0.235 Uiso 1 1 calc R
H16B H 1.0714 0.5367 0.1336 0.235 Uiso 1 1 calc R
H16C H 0.9660 0.4833 0.2056 0.235 Uiso 1 1 calc R
C17 C 0.7281(6) 0.5407(4) 0.0964(3) 0.1082(16) Uani 1 1 d .
H17A H 0.6987 0.4767 0.1275 0.162 Uiso 1 1 calc R
H17B H 0.7480 0.5129 0.0294 0.162 Uiso 1 1 calc R
H17C H 0.6396 0.5835 0.0924 0.162 Uiso 1 1 calc R
C18 C 0.7442(4) 0.7046(2) 0.77431(19) 0.0559(6) Uani 1 1 d .
C19 C 0.8744(3) 0.8007(2) 0.80455(17) 0.0493(5) Uani 1 1 d .
C20 C 0.9769(3) 0.7961(2) 0.72897(18) 0.0466(5) Uani 1 1 d .
C21 C 0.9183(3) 0.6886(2) 0.65663(19) 0.0506(6) Uani 1 1 d .
C22 C 0.7775(4) 0.6334(2) 0.6827(2) 0.0548(6) Uani 1 1 d .
C23 C 0.6076(5) 0.6718(4) 0.8290(3) 0.0936(13) Uani 1 1 d .
H23A H 0.6083 0.7332 0.8852 0.140 Uiso 1 1 calc R
H23B H 0.6226 0.6034 0.8536 0.140 Uiso 1 1 calc R
H23C H 0.5041 0.6578 0.7835 0.140 Uiso 1 1 calc R
C24 C 0.9090(5) 0.8889(3) 0.9021(2) 0.0733(9) Uani 1 1 d .
H24A H 0.9976 0.8726 0.9476 0.110 Uiso 1 1 calc R
H24B H 0.8121 0.8864 0.9327 0.110 Uiso 1 1 calc R
H24C H 0.9393 0.9641 0.8884 0.110 Uiso 1 1 calc R
C25 C 1.1367(4) 0.8753(3) 0.7364(3) 0.0716(8) Uani 1 1 d .
H25A H 1.1271 0.9523 0.7662 0.107 Uiso 1 1 calc R
H25B H 1.1627 0.8734 0.6697 0.107 Uiso 1 1 calc R
H25C H 1.2226 0.8510 0.7778 0.107 Uiso 1 1 calc R
C26 C 1.0058(4) 0.6465(3) 0.5719(3) 0.0794(10) Uani 1 1 d .
H26A H 1.0407 0.7090 0.5403 0.119 Uiso 1 1 calc R
H26B H 0.9324 0.5864 0.5226 0.119 Uiso 1 1 calc R
H26C H 1.1003 0.6172 0.5987 0.119 Uiso 1 1 calc R
C27 C 0.6725(5) 0.5205(2) 0.6282(3) 0.0852(11) Uani 1 1 d .
H27A H 0.5622 0.5318 0.6070 0.128 Uiso 1 1 calc R
H27B H 0.6713 0.4672 0.6729 0.128 Uiso 1 1 calc R
H27C H 0.7169 0.4903 0.5698 0.128 Uiso 1 1 calc R
N1 N 0.5181(7) 1.1583(4) 0.9028(3) 0.1254(17) Uani 1 1 d .
N2 N 0.7475(2) 0.87581(16) 0.53091(13) 0.0388(4) Uani 1 1 d .
O1 O 0.5252(8) 1.2601(4) 0.9267(3) 0.185(2) Uani 1 1 d .
O2 O 0.4858(13) 1.1010(5) 0.9543(5) 0.317(6) Uani 1 1 d .
Cl1 Cl 0.44356(7) 0.73959(7) 0.59195(5) 0.05924(17) Uani 1 1 d .
Rh1 Rh 0.729816(18) 0.806684(13) 0.660277(11) 0.03581(7) Uani 1 1 d .

loop_
_atom_site_aniso_label
_atom_site_aniso_U_11
_atom_site_aniso_U_22
_atom_site_aniso_U_33
_atom_site_aniso_U_23
_atom_site_aniso_U_13
_atom_site_aniso_U_12
C1 0.081(2) 0.077(2) 0.0624(18) -0.0131(16) 0.0147(15) 0.0392(17)
C2 0.081(2) 0.0666(18) 0.0543(15) -0.0003(13) 0.0250(14) 0.0278(15)
C3 0.0469(12) 0.0468(12) 0.0403(11) -0.0015(9) 0.0075(9) 0.0130(10)
C4 0.0478(12) 0.0451(12) 0.0477(12) -0.0009(10) -0.0018(10) 0.0132(10)
C5 0.0739(18) 0.0553(15) 0.0620(16) 0.0027(13) -0.0076(14) 0.0265(14)
C6 0.086(2) 0.0641(18) 0.074(2) -0.0146(15) -0.0067(16) 0.0425(17)
C7 0.0529(13) 0.0433(12) 0.0420(11) 0.0078(9) 0.0041(10) 0.0070(10)
C8 0.0425(11) 0.0477(12) 0.0310(10) 0.0053(8) 0.0077(8) 0.0060(9)
C9 0.0516(12) 0.0472(12) 0.0381(11) 0.0049(9) 0.0167(9) 0.0014(10)
C10 0.0580(14) 0.0476(13) 0.0421(12) 0.0013(10) 0.0152(10) 0.0051(10)
C11 0.0523(13) 0.0634(15) 0.0360(11) 0.0069(10) 0.0143(10) 0.0154(11)
C12 0.0662(16) 0.0681(17) 0.0418(12) 0.0105(11) 0.0235(12) -0.0025(13)
C13 0.0669(16) 0.0508(14) 0.0445(12) 0.0059(10) 0.0176(11) -0.0057(12)
C14 0.0673(16) 0.0771(18) 0.0413(13) 0.0035(12) 0.0198(12) 0.0247(14)
C15 0.150(4) 0.121(4) 0.058(2) 0.007(2) 0.055(2) 0.011(3)
C16 0.209(6) 0.217(7) 0.078(3) 0.009(3) 0.028(3) 0.169(6)
C17 0.124(4) 0.113(3) 0.066(2) -0.032(2) 0.038(2) -0.007(3)
C18 0.0659(16) 0.0561(15) 0.0413(12) 0.0160(11) 0.0022(11) -0.0028(12)
C19 0.0614(14) 0.0446(12) 0.0359(11) 0.0037(9) -0.0013(10) 0.0051(10)
C20 0.0460(12) 0.0408(11) 0.0484(12) 0.0047(9) -0.0013(10) 0.0078(9)
C21 0.0547(13) 0.0448(12) 0.0486(13) -0.0005(10) -0.0013(10) 0.0195(11)
C22 0.0678(16) 0.0358(11) 0.0511(13) 0.0057(10) -0.0106(12) 0.0030(11)
C23 0.103(3) 0.111(3) 0.066(2) 0.039(2) 0.0203(19) -0.017(2)
C24 0.094(2) 0.0722(19) 0.0390(13) -0.0078(12) -0.0055(14) 0.0089(17)
C25 0.0474(15) 0.0654(18) 0.095(2) 0.0127(16) 0.0048(15) 0.0022(13)
C26 0.0659(18) 0.092(2) 0.074(2) -0.0158(17) 0.0059(15) 0.0425(18)
C27 0.101(3) 0.0394(14) 0.092(2) 0.0055(15) -0.029(2) -0.0076(15)
N1 0.185(4) 0.126(3) 0.078(2) -0.015(2) 0.044(3) 0.094(3)
N2 0.0399(9) 0.0401(9) 0.0336(8) 0.0032(7) 0.0068(7) 0.0028(7)
O1 0.298(6) 0.158(4) 0.118(3) -0.024(3) 0.060(3) 0.139(4)
O2 0.677(17) 0.169(5) 0.214(6) 0.048(4) 0.324(9) 0.166(7)
Cl1 0.0371(3) 0.0778(4) 0.0574(4) 0.0028(3) 0.0125(2) 0.0029(3)
Rh1 0.03857(10) 0.03734(10) 0.02976(10) 0.00098(6) 0.00868(6) 0.00591(7)

loop_
_atom_type_symbol
_atom_type_description
_atom_type_scat_dispersion_real
_atom_type_scat_dispersion_imag
_atom_type_scat_source
C C 0.0033 0.0016 'International Tables Vol C Tables 4.2.6.8 and 6.1.1.4'
H H 0.0000 0.0000 'International Tables Vol C Tables 4.2.6.8 and 6.1.1.4'
N N 0.0061 0.0033 'International Tables Vol C Tables 4.2.6.8 and 6.1.1.4'
O O 0.0106 0.0060 'International Tables Vol C Tables 4.2.6.8 and 6.1.1.4'
Cl Cl 0.1484 0.1585 'International Tables Vol C Tables 4.2.6.8 and 6.1.1.4'
Rh Rh -1.1178 0.9187 'International Tables Vol C Tables 4.2.6.8 and 6.1.1.4'

loop_
_geom_angle_atom_site_label_1
_geom_angle_atom_site_label_2
_geom_angle_atom_site_label_3
_geom_angle
C6 C1 C2 124.4(3)
C6 C1 N1 118.2(3)
C2 C1 N1 117.4(4)
C1 C2 C3 118.8(3)
C1 C2 H2 120.6
C3 C2 H2 120.6
C2 C3 C4 116.9(2)
C2 C3 Rh1 128.0(2)
C4 C3 Rh1 114.93(17)
C5 C4 C3 122.8(2)
C5 C4 C7 122.7(3)
C3 C4 C7 114.3(2)
C6 C5 C4 119.2(3)
C6 C5 H5 120.4
C4 C5 H5 120.4
C1 C6 C5 117.9(3)
C1 C6 H6 121.1
C5 C6 H6 121.1
N2 C7 C4 116.6(2)
N2 C7 H7 121.7
C4 C7 H7 121.7
C13 C8 C9 119.1(2)
C13 C8 N2 121.7(2)
C9 C8 N2 119.13(19)
C8 C9 C10 120.1(2)
C8 C9 H9 120.0
C10 C9 H9 120.0
C11 C10 C9 121.9(2)
C11 C10 H10 119.1
C9 C10 H10 119.1
C10 C11 C12 117.3(2)
C10 C11 C14 121.0(3)
C12 C11 C14 121.6(2)
C11 C12 C13 121.5(2)
C11 C12 H12 119.3
C13 C12 H12 119.3
C8 C13 C12 120.1(2)
C8 C13 H13 119.9
C12 C13 H13 119.9
C16 C14 C17 113.4(4)
C16 C14 C15 108.4(4)
C17 C14 C15 105.1(3)
C16 C14 C11 108.4(3)
C17 C14 C11 110.8(3)
C15 C14 C11 110.7(3)
C14 C15 H15A 109.5
C14 C15 H15B 109.5
H15A C15 H15B 109.5
C14 C15 H15C 109.5
H15A C15 H15C 109.5
H15B C15 H15C 109.5
C14 C16 H16A 109.5
C14 C16 H16B 109.5
H16A C16 H16B 109.5
C14 C16 H16C 109.5
H16A C16 H16C 109.5
H16B C16 H16C 109.5
C14 C17 H17A 109.5
C14 C17 H17B 109.5
H17A C17 H17B 109.5
C14 C17 H17C 109.5
H17A C17 H17C 109.5
H17B C17 H17C 109.5
C19 C18 C22 106.9(2)
C19 C18 C23 128.0(3)
C22 C18 C23 124.7(3)
C19 C18 Rh1 71.68(14)
C22 C18 Rh1 73.98(14)
C23 C18 Rh1 124.7(2)
C18 C19 C20 108.3(2)
C18 C19 C24 127.0(3)
C20 C19 C24 124.6(3)
C18 C19 Rh1 69.97(14)
C20 C19 Rh1 70.66(13)
C24 C19 Rh1 128.3(2)
C19 C20 C21 107.6(2)
C19 C20 C25 125.4(2)
C21 C20 C25 125.8(3)
C19 C20 Rh1 70.88(14)
C21 C20 Rh1 74.75(13)
C25 C20 Rh1 129.96(19)
C22 C21 C20 108.4(2)
C22 C21 C26 128.2(3)
C20 C21 C26 123.4(3)
C22 C21 Rh1 71.08(15)
C20 C21 Rh1 67.26(13)
C26 C21 Rh1 129.3(2)
C21 C22 C18 108.5(2)
C21 C22 C27 127.3(3)
C18 C22 C27 124.2(3)
C21 C22 Rh1 73.11(14)
C18 C22 Rh1 67.07(14)
C27 C22 Rh1 125.2(2)
C18 C23 H23A 109.5
C18 C23 H23B 109.5
H23A C23 H23B 109.5
C18 C23 H23C 109.5
H23A C23 H23C 109.5
H23B C23 H23C 109.5
C19 C24 H24A 109.5
C19 C24 H24B 109.5
H24A C24 H24B 109.5
C19 C24 H24C 109.5
H24A C24 H24C 109.5
H24B C24 H24C 109.5
C20 C25 H25A 109.5
C20 C25 H25B 109.5
H25A C25 H25B 109.5
C20 C25 H25C 109.5
H25A C25 H25C 109.5
H25B C25 H25C 109.5
C21 C26 H26A 109.5
C21 C26 H26B 109.5
H26A C26 H26B 109.5
C21 C26 H26C 109.5
H26A C26 H26C 109.5
H26B C26 H26C 109.5
C22 C27 H27A 109.5
C22 C27 H27B 109.5
H27A C27 H27B 109.5
C22 C27 H27C 109.5
H27A C27 H27C 109.5
H27B C27 H27C 109.5
O2 N1 O1 121.2(5)
O2 N1 C1 121.5(4)
O1 N1 C1 116.9(5)
C7 N2 C8 120.18(19)
C7 N2 Rh1 115.31(15)
C8 N2 Rh1 124.30(15)
C3 Rh1 N2 78.75(9)
C3 Rh1 C18 115.32(11)
N2 Rh1 C18 165.49(10)
C3 Rh1 C20 113.06(9)
N2 Rh1 C20 107.62(9)
C18 Rh1 C20 64.64(10)
C3 Rh1 C19 97.03(10)
N2 Rh1 C19 141.21(9)
C18 Rh1 C19 38.35(10)
C20 Rh1 C19 38.46(10)
C3 Rh1 C22 154.21(11)
N2 Rh1 C22 127.04(9)
C18 Rh1 C22 38.94(11)
C20 Rh1 C22 62.79(9)
C19 Rh1 C22 63.36(9)
C3 Rh1 C21 150.63(10)
N2 Rh1 C21 102.94(9)
C18 Rh1 C21 63.18(11)
C20 Rh1 C21 37.99(9)
C19 Rh1 C21 63.00(9)
C22 Rh1 C21 35.81(11)
C3 Rh1 Cl1 86.65(7)
N2 Rh1 Cl1 87.49(6)
C18 Rh1 Cl1 96.53(8)
C20 Rh1 Cl1 156.81(7)
C19 Rh1 Cl1 131.06(7)
C22 Rh1 Cl1 94.12(7)
C21 Rh1 Cl1 122.62(7)

loop_
_geom_bond_atom_site_label_1
_geom_bond_atom_site_label_2
_geom_bond_distance
C1 C6 1.361(5)
C1 C2 1.393(4)
C1 N1 1.483(5)
C2 C3 1.396(3)
C2 H2 0.9300
C3 C4 1.402(4)
C3 Rh1 2.019(2)
C4 C5 1.401(4)
C4 C7 1.447(3)
C5 C6 1.380(5)
C5 H5 0.9300
C6 H6 0.9300
C7 N2 1.297(3)
C7 H7 0.9300
C8 C13 1.381(3)
C8 C9 1.381(3)
C8 N2 1.430(3)
C9 C10 1.390(3)
C9 H9 0.9300
C10 C11 1.381(4)
C10 H10 0.9300
C11 C12 1.388(4)
C11 C14 1.545(3)
C12 C13 1.393(4)
C12 H12 0.9300
C13 H13 0.9300
C14 C16 1.481(5)
C14 C17 1.504(5)
C14 C15 1.544(5)
C15 H15A 0.9600
C15 H15B 0.9600
C15 H15C 0.9600
C16 H16A 0.9600
C16 H16B 0.9600
C16 H16C 0.9600
C17 H17A 0.9600
C17 H17B 0.9600
C17 H17C 0.9600
C18 C19 1.418(4)
C18 C22 1.465(4)
C18 C23 1.492(4)
C18 Rh1 2.147(3)
C19 C20 1.428(4)
C19 C24 1.503(3)
C19 Rh1 2.169(2)
C20 C21 1.446(3)
C20 C25 1.498(4)
C20 Rh1 2.166(2)
C21 C22 1.386(4)
C21 C26 1.504(4)
C21 Rh1 2.266(2)
C22 C27 1.501(4)
C22 Rh1 2.240(3)
C23 H23A 0.9600
C23 H23B 0.9600
C23 H23C 0.9600
C24 H24A 0.9600
C24 H24B 0.9600
C24 H24C 0.9600
C25 H25A 0.9600
C25 H25B 0.9600
C25 H25C 0.9600
C26 H26A 0.9600
C26 H26B 0.9600
C26 H26C 0.9600
C27 H27A 0.9600
C27 H27B 0.9600
C27 H27C 0.9600
N1 O2 1.101(7)
N1 O1 1.197(6)
N2 Rh1 2.0935(19)
Cl1 Rh1 2.3933(9)

loop_
_geom_torsion_atom_site_label_1
_geom_torsion_atom_site_label_2
_geom_torsion_atom_site_label_3
_geom_torsion_atom_site_label_4
_geom_torsion
C6 C1 C2 C3 1.2(5)
N1 C1 C2 C3 -179.8(3)
C1 C2 C3 C4 -3.1(4)
C1 C2 C3 Rh1 -178.3(2)
C2 C3 C4 C5 2.2(4)
Rh1 C3 C4 C5 178.0(2)
C2 C3 C4 C7 -173.7(2)
Rh1 C3 C4 C7 2.1(3)
C3 C4 C5 C6 0.9(4)
C7 C4 C5 C6 176.4(3)
C2 C1 C6 C5 1.9(6)
N1 C1 C6 C5 -177.1(4)
C4 C5 C6 C1 -2.9(5)
C5 C4 C7 N2 -178.6(2)
C3 C4 C7 N2 -2.7(3)
C13 C8 C9 C10 -1.0(4)
N2 C8 C9 C10 179.8(2)
C8 C9 C10 C11 0.5(4)
C9 C10 C11 C12 0.4(4)
C9 C10 C11 C14 177.1(3)
C10 C11 C12 C13 -1.0(4)
C14 C11 C12 C13 -177.6(3)
C9 C8 C13 C12 0.5(4)
N2 C8 C13 C12 179.7(2)
C11 C12 C13 C8 0.5(5)
C10 C11 C14 C16 -79.3(5)
C12 C11 C14 C16 97.2(5)
C10 C11 C14 C17 45.7(4)
C12 C11 C14 C17 -137.8(4)
C10 C11 C14 C15 161.9(3)
C12 C11 C14 C15 -21.6(4)
C22 C18 C19 C20 5.6(3)
C23 C18 C19 C20 179.3(3)
Rh1 C18 C19 C20 -60.56(17)
C22 C18 C19 C24 -170.4(3)
C23 C18 C19 C24 3.3(5)
Rh1 C18 C19 C24 123.4(3)
C22 C18 C19 Rh1 66.13(17)
C23 C18 C19 Rh1 -120.2(3)
C18 C19 C20 C21 -6.2(3)
C24 C19 C20 C21 169.9(2)
Rh1 C19 C20 C21 -66.30(16)
C18 C19 C20 C25 -173.9(3)
C24 C19 C20 C25 2.2(4)
Rh1 C19 C20 C25 126.0(3)
C18 C19 C20 Rh1 60.12(18)
C24 C19 C20 Rh1 -123.8(3)
C19 C20 C21 C22 4.4(3)
C25 C20 C21 C22 172.0(3)
Rh1 C20 C21 C22 -59.37(18)
C19 C20 C21 C26 -173.2(3)
C25 C20 C21 C26 -5.5(4)
Rh1 C20 C21 C26 123.1(3)
C19 C20 C21 Rh1 63.73(16)
C25 C20 C21 Rh1 -128.6(3)
C20 C21 C22 C18 -0.9(3)
C26 C21 C22 C18 176.5(3)
Rh1 C21 C22 C18 -57.94(18)
C20 C21 C22 C27 178.7(3)
C26 C21 C22 C27 -3.9(5)
Rh1 C21 C22 C27 121.7(3)
C20 C21 C22 Rh1 57.02(16)
C26 C21 C22 Rh1 -125.6(3)
C19 C18 C22 C21 -2.9(3)
C23 C18 C22 C21 -176.8(3)
Rh1 C18 C22 C21 61.70(18)
C19 C18 C22 C27 177.5(3)
C23 C18 C22 C27 3.5(5)
Rh1 C18 C22 C27 -117.9(3)
C19 C18 C22 Rh1 -64.58(18)
C23 C18 C22 Rh1 121.5(3)
C6 C1 N1 O2 167.8(8)
C2 C1 N1 O2 -11.3(10)
C6 C1 N1 O1 -19.8(7)
C2 C1 N1 O1 161.1(5)
C4 C7 N2 C8 176.9(2)
C4 C7 N2 Rh1 1.9(3)
C13 C8 N2 C7 43.6(3)
C9 C8 N2 C7 -137.2(2)
C13 C8 N2 Rh1 -141.9(2)
C9 C8 N2 Rh1 37.3(3)
C2 C3 Rh1 N2 174.4(3)
C4 C3 Rh1 N2 -0.85(17)
C2 C3 Rh1 C18 -9.4(3)
C4 C3 Rh1 C18 175.40(18)
C2 C3 Rh1 C20 -81.1(3)
C4 C3 Rh1 C20 103.67(19)
C2 C3 Rh1 C19 -44.7(3)
C4 C3 Rh1 C19 140.06(19)
C2 C3 Rh1 C22 -6.3(4)
C4 C3 Rh1 C22 178.51(19)
C2 C3 Rh1 C21 -89.2(3)
C4 C3 Rh1 C21 95.6(3)
C2 C3 Rh1 Cl1 86.3(3)
C4 C3 Rh1 Cl1 -88.96(18)
C7 N2 Rh1 C3 -0.62(17)
C8 N2 Rh1 C3 -175.35(18)
C7 N2 Rh1 C18 -167.0(3)
C8 N2 Rh1 C18 18.3(4)
C7 N2 Rh1 C20 -111.47(17)
C8 N2 Rh1 C20 73.81(18)
C7 N2 Rh1 C19 -87.9(2)
C8 N2 Rh1 C19 97.4(2)
C7 N2 Rh1 C22 179.73(17)
C8 N2 Rh1 C22 5.0(2)
C7 N2 Rh1 C21 -150.62(17)
C8 N2 Rh1 C21 34.66(18)
C7 N2 Rh1 Cl1 86.46(17)
C8 N2 Rh1 Cl1 -88.27(16)
C19 C18 Rh1 C3 -67.69(19)
C22 C18 Rh1 C3 177.85(15)
C23 C18 Rh1 C3 56.4(3)
C19 C18 Rh1 N2 97.5(3)
C22 C18 Rh1 N2 -17.0(4)
C23 C18 Rh1 N2 -138.5(3)
C19 C18 Rh1 C20 37.10(15)
C22 C18 Rh1 C20 -77.36(17)
C23 C18 Rh1 C20 161.1(3)
C22 C18 Rh1 C19 -114.5(2)
C23 C18 Rh1 C19 124.0(4)
C19 C18 Rh1 C22 114.5(2)
C23 C18 Rh1 C22 -121.5(3)
C19 C18 Rh1 C21 79.57(17)
C22 C18 Rh1 C21 -34.90(15)
C23 C18 Rh1 C21 -156.4(3)
C19 C18 Rh1 Cl1 -157.06(15)
C22 C18 Rh1 Cl1 88.47(15)
C23 C18 Rh1 Cl1 -33.0(3)
C19 C20 Rh1 C3 71.22(16)
C21 C20 Rh1 C3 -173.57(15)
C25 C20 Rh1 C3 -49.4(3)
C19 C20 Rh1 N2 156.21(13)
C21 C20 Rh1 N2 -88.58(16)
C25 C20 Rh1 N2 35.6(3)
C19 C20 Rh1 C18 -37.00(15)
C21 C20 Rh1 C18 78.21(17)
C25 C20 Rh1 C18 -157.6(3)
C21 C20 Rh1 C19 115.2(2)
C25 C20 Rh1 C19 -120.6(3)
C19 C20 Rh1 C22 -80.60(16)
C21 C20 Rh1 C22 34.61(16)
C25 C20 Rh1 C22 158.8(3)
C19 C20 Rh1 C21 -115.2(2)
C25 C20 Rh1 C21 124.2(3)
C19 C20 Rh1 Cl1 -75.1(2)
C21 C20 Rh1 Cl1 40.1(3)
C25 C20 Rh1 Cl1 164.3(2)
C18 C19 Rh1 C3 122.59(18)
C20 C19 Rh1 C3 -118.63(15)
C24 C19 Rh1 C3 0.7(3)
C18 C19 Rh1 N2 -156.64(16)
C20 C19 Rh1 N2 -37.9(2)
C24 C19 Rh1 N2 81.5(3)
C20 C19 Rh1 C18 118.8(2)
C24 C19 Rh1 C18 -121.8(3)
C18 C19 Rh1 C20 -118.8(2)
C24 C19 Rh1 C20 119.4(3)
C18 C19 Rh1 C22 -39.80(17)
C20 C19 Rh1 C22 78.99(16)
C24 C19 Rh1 C22 -161.6(3)
C18 C19 Rh1 C21 -80.10(18)
C20 C19 Rh1 C21 38.68(14)
C24 C19 Rh1 C21 158.1(3)
C18 C19 Rh1 Cl1 30.9(2)
C20 C19 Rh1 Cl1 149.69(12)
C24 C19 Rh1 Cl1 -90.9(3)
C21 C22 Rh1 C3 -123.7(2)
C18 C22 Rh1 C3 -4.5(3)
C27 C22 Rh1 C3 112.2(3)
C21 C22 Rh1 N2 55.50(17)
C18 C22 Rh1 N2 174.74(13)
C27 C22 Rh1 N2 -68.6(3)
C21 C22 Rh1 C18 -119.2(2)
C27 C22 Rh1 C18 116.7(4)
C21 C22 Rh1 C20 -36.69(14)
C18 C22 Rh1 C20 82.54(17)
C27 C22 Rh1 C20 -160.8(3)
C21 C22 Rh1 C19 -80.05(16)
C18 C22 Rh1 C19 39.19(16)
C27 C22 Rh1 C19 155.9(3)
C18 C22 Rh1 C21 119.2(2)
C27 C22 Rh1 C21 -124.1(4)
C21 C22 Rh1 Cl1 145.47(14)
C18 C22 Rh1 Cl1 -95.30(15)
C27 C22 Rh1 Cl1 21.4(3)
C22 C21 Rh1 C3 132.4(2)
C20 C21 Rh1 C3 12.1(3)
C26 C21 Rh1 C3 -103.3(3)
C22 C21 Rh1 N2 -137.55(14)
C20 C21 Rh1 N2 102.14(15)
C26 C21 Rh1 N2 -13.3(3)
C22 C21 Rh1 C18 37.92(15)
C20 C21 Rh1 C18 -82.40(16)
C26 C21 Rh1 C18 162.2(3)
C22 C21 Rh1 C20 120.3(2)
C26 C21 Rh1 C20 -115.4(3)
C22 C21 Rh1 C19 81.15(16)
C20 C21 Rh1 C19 -39.17(15)
C26 C21 Rh1 C19 -154.6(3)
C20 C21 Rh1 C22 -120.3(2)
C26 C21 Rh1 C22 124.3(3)
C22 C21 Rh1 Cl1 -42.17(17)
C20 C21 Rh1 Cl1 -162.48(12)
C26 C21 Rh1 Cl1 82.1(3)
